data_4517752
loop_
_publ_author_name
'Liu, Xin'
'Carr, Paul'
'Gardiner, Michael G.'
'Banwell, Martin G.'
'Elbanna, Ahmed H.'
'Khalil, Zeinab G.'
'Capon, Robert J.'

_publ_section_title
;
 Levoglucosenone and Its Pseudoenantiomer <i>iso</i>-Levoglucosenone as
 Scaffolds for Drug Discovery and Development.
;
_journal_issue 23
_journal_name_full 'ACS omega'
_journal_page_first 13926
_journal_page_last 13939
_journal_paper_doi 10.1021/acsomega.0c01331
_journal_volume 5
_journal_year 2020
_chemical_absolute_configuration ad
_chemical_formula_moiety 'C11 H8 N2 O3'
_chemical_formula_sum 'C11 H8 N2 O3'
_chemical_formula_weight 216.19
_space_group_crystal_system orthorhombic
_space_group_IT_number 19
_space_group_name_Hall 'P 2ac 2ab'
_space_group_name_H-M_alt 'P 21 21 21'
_atom_sites_solution_hydrogens mixed
_audit_creation_date 2020-03-13
_audit_creation_method
;
Olex2 1.2
(compiled 2018.05.29 svn.r3508 for OlexSys, GUI svn.r5506)
;
_cell_angle_alpha 90
_cell_angle_beta 90
_cell_angle_gamma 90
_cell_formula_units_Z 4
_cell_length_a 4.74660(10)
_cell_length_b 12.1979(2)
_cell_length_c 16.5531(3)
_cell_measurement_reflns_used 7139
_cell_measurement_temperature 150.01(10)
_cell_measurement_theta_max 73.7880
_cell_measurement_theta_min 4.4620
_cell_volume 958.40(3)
_computing_cell_refinement 'CrysAlisPro 1.171.38.46 (Rigaku OD, 2015)'
_computing_data_collection 'CrysAlisPro 1.171.38.46 (Rigaku OD, 2015)'
_computing_data_reduction 'CrysAlisPro 1.171.38.46 (Rigaku OD, 2015)'
_computing_molecular_graphics 'Olex2 (Dolomanov et al., 2009)'
_computing_publication_material 'Olex2 (Dolomanov et al., 2009)'
_computing_structure_refinement 'ShelXL (Sheldrick, 2015)'
_computing_structure_solution 'ShelXT (Sheldrick, 2015)'
_diffrn_ambient_environment N~2~
_diffrn_ambient_temperature 150.01(10)
_diffrn_detector 'CCD plate'
_diffrn_detector_area_resol_mean 8.1297
_diffrn_detector_type EosS2
_diffrn_measured_fraction_theta_full 1.000
_diffrn_measured_fraction_theta_max 0.997
_diffrn_measurement_details
;
List of Runs (angles in degrees, time in seconds):

  # Type    Start    End  Width  t~exp~   \w     \q     \k     \f   Frames
--------------------------------------------------------------------------
  1  \w    -32.00  56.00   1.00    2.50    --   37.20 -38.00 -30.00   88
  2  \w      1.00  76.00   1.00    2.50    --   37.20 -99.00  30.00   75
  3  \w    -30.00  54.00   1.00    2.50    --   37.20 -57.00  90.00   84
  4  \w     20.00 104.00   1.00    2.50    --   37.20  57.00-120.00   84
  5  \w      1.00  76.00   1.00    2.50    --   37.20 -99.00 120.00   75
  6  \w      1.00  76.00   1.00    2.50    --   37.20 -99.00-180.00   75
  7  \w     21.00 105.00   1.00    2.50    --   37.20  54.00  53.00   84
  8  \w     23.00  91.00   1.00    2.50    --   37.20-125.00 -60.00   68
  9  \w     20.00 104.00   1.00    2.50    --   37.20  57.00 -30.00   84
 10  \w    -32.00  56.00   1.00    2.50    --   37.20 -38.00 120.00   88
 11  \w     23.00  91.00   1.00    2.50    --   37.20-125.00 120.00   68
 12  \w     91.00 178.00   1.00   11.00    --  111.00  64.00 -60.00   87
 13  \w     41.00 116.00   1.00   11.00    --  111.00-111.00  90.00   75
 14  \w     57.00 150.00   1.00   11.00    --  111.00 178.00  30.00   93
 15  \w     41.00 116.00   1.00   11.00    --  111.00-111.00   0.00   75
 16  \w     44.00 131.00   1.00   11.00    --  111.00 -64.00  60.00   87
 17  \w     41.00 132.00   1.00   11.00    --  111.00 -30.00 125.92   91
 18  \w     41.00 157.00   1.00   11.00    --  111.00 -12.00 -90.00  116
 19  \w    105.00 131.00   1.00   11.00    --  111.00 -92.00  60.00   26
 20  \w     60.00  93.00   1.00   11.00    --  111.00 -77.00   0.00   33
 21  \w     95.00 124.00   1.00   11.00    --  111.00 -77.00   0.00   29
 22  \w     43.00  79.00   1.00   11.00    --  111.00 -92.00  60.00   36
 23  \w     50.00  87.00   1.00   11.00    --  111.00 -50.00 -30.00   37
 24  \w     66.00 124.00   1.00   11.00    --  111.00 -38.00  30.00   58
 25  \w     96.00 149.00   1.00   11.00    --  111.00 -15.00  23.38   53
 26  \w     45.00 131.00   1.00   11.00    --  111.00 -64.00-180.00   86
 27  \w     53.00  79.00   1.00   11.00    --  111.00-111.00 -90.00   26
 28  \w     49.00 109.00   1.00   11.00    --  111.00 -25.00 -60.00   60
 29  \w     98.00 124.00   1.00   11.00    --  111.00 -77.00 -60.00   26
 30  \w    140.00 166.00   1.00   11.00    --  111.00  38.00   0.00   26
 31  \w     83.00 112.00   1.00   11.00    --  111.00-111.00 -90.00   29
 32  \w     86.00 112.00   1.00   11.00    --  111.00-111.00 150.00   26
 33  \w     44.00  95.00   1.00   11.00    --  111.00 -50.00 -90.00   51
 34  \w     49.00  74.00   1.00   11.00    --  111.00 -77.00 -60.00   25
 35  \w     95.00 128.00   1.00   11.00    --  111.00  25.00-120.00   33
 36  \w     60.00  86.00   1.00   11.00    --  111.00 -25.00  60.00   26
 37  \w    106.00 132.00   1.00   11.00    --  111.00 -25.00  60.00   26
 38  \w     95.00 153.00   1.00   11.00    --  111.00  50.00-120.00   58
 39  \w     66.00  93.00   1.00   11.00    --  111.00 -15.00  23.38   27
 40  \w     84.00 115.00   1.00   11.00    --  111.00-111.00-150.00   31
 41  \w     95.00 121.00   1.00   11.00    --  111.00  50.00-150.00   26
 42  \w     93.00 172.00   1.00   11.00    --  111.00  38.00  90.00   79
 43  \w    120.00 146.00   1.00   11.00    --  111.00  25.00  90.00   26
 44  \w     86.00 112.00   1.00   11.00    --  111.00 -77.00-120.00   26
 45  \w     53.00 112.00   1.00   11.00    --  111.00-100.00-162.05   59
;
_diffrn_measurement_device 'four-circle diffractometer'
_diffrn_measurement_device_type 'SuperNova, Dual, Cu at zero, EosS2'
_diffrn_measurement_method '\w scans'
_diffrn_orient_matrix_type 'CrysAlisPro convention (1999,Acta A55,543-557)'
_diffrn_orient_matrix_UB_11 0.0122995000
_diffrn_orient_matrix_UB_12 -0.0993924000
_diffrn_orient_matrix_UB_13 -0.0572203000
_diffrn_orient_matrix_UB_21 0.3149809000
_diffrn_orient_matrix_UB_22 -0.0148771000
_diffrn_orient_matrix_UB_23 0.0194802000
_diffrn_orient_matrix_UB_31 -0.0769862000
_diffrn_orient_matrix_UB_32 -0.0764925000
_diffrn_orient_matrix_UB_33 0.0707955000
_diffrn_radiation_monochromator mirror
_diffrn_radiation_probe x-ray
_diffrn_radiation_type CuK\a
_diffrn_radiation_wavelength 1.54184
_diffrn_reflns_av_R_equivalents 0.0380
_diffrn_reflns_av_unetI/netI 0.0215
_diffrn_reflns_Laue_measured_fraction_full 1.000
_diffrn_reflns_Laue_measured_fraction_max 0.997
_diffrn_reflns_limit_h_max 5
_diffrn_reflns_limit_h_min -5
_diffrn_reflns_limit_k_max 13
_diffrn_reflns_limit_k_min -15
_diffrn_reflns_limit_l_max 20
_diffrn_reflns_limit_l_min -18
_diffrn_reflns_number 11478
_diffrn_reflns_point_group_measured_fraction_full 1.000
_diffrn_reflns_point_group_measured_fraction_max 0.994
_diffrn_reflns_theta_full 67.684
_diffrn_reflns_theta_max 74.091
_diffrn_reflns_theta_min 4.503
_diffrn_source 'micro-focus sealed X-ray tube'
_diffrn_source_type 'SuperNova (Cu) X-ray Source'
_exptl_absorpt_coefficient_mu 0.940
_exptl_absorpt_correction_T_max 1.00000
_exptl_absorpt_correction_T_min 0.71685
_exptl_absorpt_correction_type multi-scan
_exptl_absorpt_process_details
;
CrysAlisPro 1.171.38.46 (Rigaku Oxford Diffraction, 2015)
Empirical absorption correction using spherical harmonics,
 implemented in SCALE3 ABSPACK scaling algorithm.
;
_exptl_crystal_colour colourless
_exptl_crystal_colour_primary colourless
_exptl_crystal_density_diffrn 1.498
_exptl_crystal_description needle
_exptl_crystal_F_000 448
_exptl_crystal_size_max 0.411
_exptl_crystal_size_mid 0.063
_exptl_crystal_size_min 0.025
_refine_diff_density_max 0.232
_refine_diff_density_min -0.224
_refine_diff_density_rms 0.043
_refine_ls_abs_structure_details
;
 Flack x determined using 733 quotients [(I+)-(I-)]/[(I+)+(I-)]
 (Parsons, Flack and Wagner, Acta Cryst. B69 (2013) 249-259).
;
_refine_ls_abs_structure_Flack 0.01(8)
_refine_ls_extinction_method none
_refine_ls_goodness_of_fit_ref 1.063
_refine_ls_hydrogen_treatment mixed
_refine_ls_matrix_type full
_refine_ls_number_parameters 149
_refine_ls_number_reflns 1931
_refine_ls_number_restraints 0
_refine_ls_restrained_S_all 1.063
_refine_ls_R_factor_all 0.0326
_refine_ls_R_factor_gt 0.0313
_refine_ls_shift/su_max 0.000
_refine_ls_shift/su_mean 0.000
_refine_ls_structure_factor_coef Fsqd
_refine_ls_weighting_details 'w=1/[\s^2^(Fo^2^)+(0.0614P)^2^+0.0229P] where P=(Fo^2^+2Fc^2^)/3'
_refine_ls_weighting_scheme calc
_refine_ls_wR_factor_gt 0.0821
_refine_ls_wR_factor_ref 0.0831
_reflns_Friedel_coverage 0.662
_reflns_Friedel_fraction_full 1.000
_reflns_Friedel_fraction_max 0.991
_reflns_number_gt 1846
_reflns_number_total 1931
_reflns_threshold_expression 'I > 2\s(I)'
_cod_data_source_file ao0c01331_si_012.cif
_cod_data_source_block xl-1-114_scale
_cod_depositor_comments 'Adding full bibliography for 4517747--4517755.cif.'
_cod_database_code 4517752
_shelx_shelxl_version_number 2018/3
_chemical_oxdiff_formula 'C11 H18 N2 O3'
_shelx_space_group_comment
;
The symmetry employed for this shelxl refinement is uniquely defined
by the following loop, which should always be used as a source of
symmetry information in preference to the above space-group names.
They are only intended as comments.
;
_reflns_odcompleteness_completeness 98.75
_reflns_odcompleteness_iscentric 1
_reflns_odcompleteness_theta 74.33
_olex2_refinement_description
;
1. Fixed Uiso
 At 1.2 times of:
  All C(H) groups, All C(H,H) groups
2.a Ternary CH refined with riding coordinates:
 C1(H1), C5(H5)
2.b Secondary CH2 refined with riding coordinates:
 C7(H7A,H7B)
2.c Aromatic/amide H refined with riding coordinates:
 C13(H13), C14(H14), C15(H15)
;
_ins_header
;
TITL XL-1-114_scale in P2(1)2(1)2(1) 
REM P2(1)2(1)2(1) (#19 in standard setting)
CELL 1.54184   4.746577  12.197901  16.553098  90.0000  90.0000  90.0000
ZERR    3.00   0.000090   0.000219   0.000299   0.0000   0.0000   0.0000
LATT -1
SYMM -x+1/2,-y, z+1/2 
SYMM -x, y+1/2,-z+1/2 
SYMM  x+1/2,-y+1/2,-z 
SFAC C H N O
UNIT 33.00 54.00 6.00 9.00
TREF
HKLF 4
END
;
_olex2_submission_special_instructions 'No special instructions were received'
_oxdiff_exptl_absorpt_empirical_details
;
Empirical correction (ABSPACK) includes:
- Absorption correction using spherical harmonics
- Frame scaling
;
_oxdiff_exptl_absorpt_empirical_full_max 2.491
_oxdiff_exptl_absorpt_empirical_full_min 0.588

loop_
_space_group_symop_operation_xyz
'x, y, z'
'-x+1/2, -y, z+1/2'
'-x, y+1/2, -z+1/2'
'x+1/2, -y+1/2, -z'

loop_
_atom_site_label
_atom_site_type_symbol
_atom_site_fract_x
_atom_site_fract_y
_atom_site_fract_z
_atom_site_U_iso_or_equiv
_atom_site_adp_type
_atom_site_occupancy
_atom_site_site_symmetry_order
_atom_site_calc_flag
_atom_site_refinement_flags_posn
_atom_site_refinement_flags_adp
_atom_site_refinement_flags_occupancy
_atom_site_disorder_assembly
_atom_site_disorder_group
O6 O 1.1656(3) 0.44250(11) 0.31063(8) 0.0313(3) Uani 1 1 d . . . . .
O8 O 0.8268(3) 0.49277(12) 0.22188(8) 0.0363(3) Uani 1 1 d . . . . .
O16 O 0.8036(4) 0.68991(12) 0.34460(11) 0.0510(5) Uani 1 1 d . . . . .
N9 N 0.6008(3) 0.34193(11) 0.43826(8) 0.0242(3) Uani 1 1 d . . . . .
N12 N 0.2618(3) 0.38223(11) 0.54235(8) 0.0254(3) Uani 1 1 d . . . . .
C1 C 0.9424(3) 0.36368(14) 0.31990(10) 0.0267(4) Uani 1 1 d . . . . .
H1 H 1.012264 0.288960 0.328395 0.032 Uiso 1 1 calc R . . . .
C2 C 0.7614(3) 0.40352(13) 0.38807(9) 0.0228(3) Uani 1 1 d . . . . .
C3 C 0.7172(4) 0.51399(13) 0.40113(9) 0.0238(3) Uani 1 1 d . . . . .
C4 C 0.8424(4) 0.59122(14) 0.34593(11) 0.0304(4) Uani 1 1 d . . . . .
C5 C 1.0214(4) 0.53413(16) 0.28021(11) 0.0327(4) Uani 1 1 d . . . . .
H5 H 1.152754 0.586048 0.255273 0.039 Uiso 1 1 calc R . . . .
C7 C 0.7910(4) 0.37761(15) 0.23870(10) 0.0311(4) Uani 1 1 d . . . . .
H7A H 0.877357 0.332821 0.197099 0.037 Uiso 1 1 calc R . . . .
H7B H 0.593121 0.358580 0.243085 0.037 Uiso 1 1 calc R . . . .
C10 C 0.4473(3) 0.41322(12) 0.48643(10) 0.0223(3) Uani 1 1 d . . . . .
C11 C 0.5152(3) 0.52231(13) 0.46504(9) 0.0227(3) Uani 1 1 d . . . . .
C13 C 0.1327(4) 0.46518(15) 0.58086(10) 0.0276(3) Uani 1 1 d . . . . .
H13 H -0.000428 0.447839 0.620053 0.033 Uiso 1 1 calc R . . . .
C14 C 0.1863(4) 0.57584(14) 0.56562(10) 0.0283(4) Uani 1 1 d . . . . .
H14 H 0.091614 0.629470 0.594905 0.034 Uiso 1 1 calc R . . . .
C15 C 0.3801(4) 0.60615(13) 0.50702(10) 0.0270(3) Uani 1 1 d . . . . .
H15 H 0.418266 0.679470 0.496186 0.032 Uiso 1 1 calc R . . . .
H9 H 0.630(5) 0.270(2) 0.4457(13) 0.032(6) Uiso 1 1 d . . . . .

loop_
_atom_site_aniso_label
_atom_site_aniso_U_11
_atom_site_aniso_U_22
_atom_site_aniso_U_33
_atom_site_aniso_U_23
_atom_site_aniso_U_13
_atom_site_aniso_U_12
O6 0.0232(6) 0.0350(7) 0.0357(6) -0.0004(5) 0.0016(5) 0.0022(5)
O8 0.0412(8) 0.0381(7) 0.0296(6) 0.0032(5) -0.0007(5) 0.0099(6)
O16 0.0670(10) 0.0209(6) 0.0650(10) 0.0049(6) 0.0317(9) -0.0023(6)
N9 0.0280(7) 0.0179(6) 0.0266(7) 0.0012(5) -0.0005(6) 0.0018(5)
N12 0.0302(7) 0.0215(6) 0.0245(7) 0.0019(5) 0.0002(5) -0.0036(6)
C1 0.0246(7) 0.0249(8) 0.0306(8) -0.0026(6) -0.0002(6) 0.0059(7)
C2 0.0232(7) 0.0202(7) 0.0250(7) -0.0002(5) -0.0021(6) 0.0015(6)
C3 0.0256(7) 0.0196(7) 0.0263(8) -0.0015(6) 0.0006(6) -0.0009(6)
C4 0.0338(9) 0.0240(8) 0.0334(9) 0.0018(7) 0.0083(8) -0.0021(7)
C5 0.0329(8) 0.0310(8) 0.0342(9) 0.0034(7) 0.0085(7) 0.0008(7)
C7 0.0294(8) 0.0351(9) 0.0287(8) -0.0061(7) 0.0000(7) 0.0063(7)
C10 0.0256(7) 0.0180(7) 0.0234(7) -0.0005(5) -0.0025(6) 0.0010(6)
C11 0.0261(7) 0.0179(7) 0.0241(7) 0.0001(5) -0.0013(6) -0.0026(6)
C13 0.0299(8) 0.0285(8) 0.0243(7) 0.0001(6) 0.0015(6) -0.0021(7)
C14 0.0318(8) 0.0247(7) 0.0285(8) -0.0063(6) 0.0024(7) -0.0003(6)
C15 0.0322(8) 0.0190(7) 0.0299(8) -0.0036(6) 0.0004(7) -0.0016(6)

loop_
_atom_type_symbol
_atom_type_description
_atom_type_scat_dispersion_real
_atom_type_scat_dispersion_imag
_atom_type_scat_source
C C 0.0181 0.0091 'International Tables Vol C Tables 4.2.6.8 and 6.1.1.4'
H H 0.0000 0.0000 'International Tables Vol C Tables 4.2.6.8 and 6.1.1.4'
N N 0.0311 0.0180 'International Tables Vol C Tables 4.2.6.8 and 6.1.1.4'
O O 0.0492 0.0322 'International Tables Vol C Tables 4.2.6.8 and 6.1.1.4'

loop_
_exptl_crystal_face_index_h
_exptl_crystal_face_index_k
_exptl_crystal_face_index_l
_exptl_crystal_face_perp_dist
3 -2 1 0.1960
-3 1 1 0.1931
0 -5 8 0.0216
0 5 -8 0.0216
0 -6 -7 0.0227
0 6 7 0.0227
0 1 11 0.0088
0 -1 -11 0.0163

loop_
_geom_angle_atom_site_label_1
_geom_angle_atom_site_label_2
_geom_angle_atom_site_label_3
_geom_angle
_geom_angle_site_symmetry_1
_geom_angle_site_symmetry_3
_geom_angle_publ_flag
C5 O6 C1 102.18(13) . . ?
C5 O8 C7 106.84(13) . . ?
C2 N9 C10 107.48(13) . . ?
C10 N12 C13 114.67(14) . . ?
O6 C1 C2 106.60(13) . . ?
O6 C1 C7 100.23(14) . . ?
C2 C1 C7 110.80(14) . . ?
N9 C2 C1 127.17(14) . . ?
N9 C2 C3 111.09(14) . . ?
C3 C2 C1 121.41(15) . . ?
C2 C3 C4 118.45(15) . . ?
C2 C3 C11 106.65(14) . . ?
C11 C3 C4 134.32(15) . . ?
O16 C4 C3 126.55(17) . . ?
O16 C4 C5 121.03(16) . . ?
C3 C4 C5 112.24(14) . . ?
O6 C5 O8 106.06(15) . . ?
O6 C5 C4 111.97(14) . . ?
O8 C5 C4 106.23(15) . . ?
O8 C7 C1 102.82(14) . . ?
N9 C10 C11 109.05(14) . . ?
N12 C10 N9 124.67(14) . . ?
N12 C10 C11 126.27(15) . . ?
C10 C11 C3 105.72(13) . . ?
C15 C11 C3 136.82(15) . . ?
C15 C11 C10 117.45(15) . . ?
N12 C13 C14 123.99(16) . . ?
C15 C14 C13 120.31(15) . . ?
C14 C15 C11 117.30(15) . . ?

loop_
_geom_bond_atom_site_label_1
_geom_bond_atom_site_label_2
_geom_bond_distance
_geom_bond_site_symmetry_2
_geom_bond_publ_flag
O6 C1 1.439(2) . ?
O6 C5 1.404(2) . ?
O8 C5 1.428(2) . ?
O8 C7 1.442(2) . ?
O16 C4 1.218(2) . ?
N9 C2 1.355(2) . ?
N9 C10 1.387(2) . ?
N12 C10 1.332(2) . ?
N12 C13 1.344(2) . ?
C1 C2 1.499(2) . ?
C1 C7 1.534(2) . ?
C2 C3 1.381(2) . ?
C3 C4 1.441(2) . ?
C3 C11 1.431(2) . ?
C4 C5 1.546(2) . ?
C10 C11 1.414(2) . ?
C11 C15 1.393(2) . ?
C13 C14 1.397(2) . ?
C14 C15 1.387(2) . ?

loop_
_exptl_oxdiff_crystal_face_indexfrac_h
_exptl_oxdiff_crystal_face_indexfrac_k
_exptl_oxdiff_crystal_face_indexfrac_l
_exptl_oxdiff_crystal_face_x
_exptl_oxdiff_crystal_face_y
_exptl_oxdiff_crystal_face_z
2.9965 -1.9602 1.0697 0.1705 0.9938 -0.0050
-2.9971 0.9660 0.9327 -0.1862 -0.9402 0.2229
-0.0013 -4.9764 8.0130 0.0361 0.2297 0.9480
0.0013 4.9764 -8.0130 -0.0361 -0.2297 -0.9480
0.0136 -6.0168 -6.9795 0.9976 -0.0422 -0.0349
-0.0136 6.0168 6.9795 -0.9976 0.0422 0.0349
-0.0112 1.0296 10.9937 -0.7315 0.1953 0.7004
0.0112 -1.0296 -10.9937 0.7315 -0.1953 -0.7004
